data_1507714
loop_
_publ_author_name
'Miao, Maozhong'
'Cao, Jian'
'Zhang, Jingjing'
'Huang, Xian'
'Wu, Luling'

_publ_section_title
;
 PdCl(2)-Catalyzed Oxidative Cycloisomerization of
 3-Cyclopropylideneprop-2-en-1-ones.
;
_journal_issue 11
_journal_name_full 'Organic letters'
_journal_page_first 2718
_journal_page_last 2721
_journal_paper_doi 10.1021/ol300927n
_journal_volume 14
_journal_year 2012
_chemical_formula_moiety 'C19 H16 O2'
_chemical_formula_sum 'C19 H16 O2'
_chemical_formula_weight 276.32
_chemical_name_systematic
; 
 ? 
;
_space_group_IT_number 14
_symmetry_cell_setting monoclinic
_symmetry_space_group_name_Hall '-P 2ybc'
_symmetry_space_group_name_H-M 'P 1 21/c 1'
_atom_sites_solution_hydrogens geom
_atom_sites_solution_primary direct
_atom_sites_solution_secondary difmap
_audit_creation_method SHELXL-97
_cell_angle_alpha 90.00
_cell_angle_beta 104.028(4)
_cell_angle_gamma 90.00
_cell_formula_units_Z 4
_cell_length_a 10.8538(4)
_cell_length_b 8.9514(4)
_cell_length_c 15.9329(6)
_cell_measurement_reflns_used 3368
_cell_measurement_temperature 293(2)
_cell_measurement_theta_max 66.8844
_cell_measurement_theta_min 2.8598
_cell_volume 1501.82(11)
_computing_cell_refinement
;
CrysAlisPro, Oxford Diffraction Ltd.,
Version 1.171.33.52 (release 06-11-2009 CrysAlis171 .NET)
(compiled Nov  6 2009,16:24:50)
;
_computing_data_collection
;
CrysAlisPro, Oxford Diffraction Ltd.,
Version 1.171.33.52 (release 06-11-2009 CrysAlis171 .NET)
(compiled Nov  6 2009,16:24:50)
;
_computing_data_reduction
;
CrysAlisPro, Oxford Diffraction Ltd.,
Version 1.171.33.52 (release 06-11-2009 CrysAlis171 .NET)
(compiled Nov  6 2009,16:24:50)
;
_computing_molecular_graphics
;
 OLEX2: a complete structure solution, refinement and analysis program.
 Dolomanov et al., J. Appl. Cryst. (2009). 42, 339-341
;
_computing_publication_material
;
 OLEX2: a complete structure solution, refinement and analysis program.
 Dolomanov et al., J. Appl. Cryst. (2009). 42, 339-341
;
_diffrn_ambient_temperature 293(2)
_diffrn_detector_area_resol_mean 10.3592
_diffrn_measured_fraction_theta_full 0.995
_diffrn_measured_fraction_theta_max 0.995
_diffrn_measurement_device_type 'Xcalibur, Atlas, Gemini ultra'
_diffrn_measurement_method '\w scans'
_diffrn_radiation_monochromator graphite
_diffrn_radiation_source 'fine-focus sealed tube'
_diffrn_radiation_type CuK\a
_diffrn_radiation_wavelength 1.54184
_diffrn_reflns_av_R_equivalents 0.0319
_diffrn_reflns_av_sigmaI/netI 0.0202
_diffrn_reflns_limit_h_max 12
_diffrn_reflns_limit_h_min -12
_diffrn_reflns_limit_k_max 10
_diffrn_reflns_limit_k_min -8
_diffrn_reflns_limit_l_max 15
_diffrn_reflns_limit_l_min -18
_diffrn_reflns_number 8412
_diffrn_reflns_theta_full 67.05
_diffrn_reflns_theta_max 67.05
_diffrn_reflns_theta_min 4.20
_exptl_absorpt_coefficient_mu 0.620
_exptl_absorpt_correction_T_max 0.86
_exptl_absorpt_correction_T_min 0.83
_exptl_absorpt_correction_type multi-scan
_exptl_absorpt_process_details
;
CrysAlisPro, Oxford Diffraction Ltd.,
Version 1.171.33.53 (release 17-11-2009 CrysAlis171 .NET)
(compiled Nov 17 2009,16:58:22)
Empirical absorption correction using spherical harmonics,
 implemented in SCALE3 ABSPACK scaling algorithm.
;
_exptl_crystal_colour yellow
_exptl_crystal_density_diffrn 1.222
_exptl_crystal_density_method 'not measured'
_exptl_crystal_description block
_exptl_crystal_F_000 584
_exptl_crystal_size_max 0.48
_exptl_crystal_size_mid 0.24
_exptl_crystal_size_min 0.24
_refine_diff_density_max 0.179
_refine_diff_density_min -0.169
_refine_diff_density_rms 0.035
_refine_ls_extinction_method none
_refine_ls_goodness_of_fit_ref 1.026
_refine_ls_hydrogen_treatment constr
_refine_ls_matrix_type full
_refine_ls_number_parameters 191
_refine_ls_number_reflns 2662
_refine_ls_number_restraints 0
_refine_ls_restrained_S_all 1.026
_refine_ls_R_factor_all 0.0642
_refine_ls_R_factor_gt 0.0455
_refine_ls_shift/su_max 0.000
_refine_ls_shift/su_mean 0.000
_refine_ls_structure_factor_coef Fsqd
_refine_ls_weighting_details 'calc w=1/[\s^2^(Fo^2^)+(0.0789P)^2^+0.1557P] where P=(Fo^2^+2Fc^2^)/3'
_refine_ls_weighting_scheme calc
_refine_ls_wR_factor_gt 0.1240
_refine_ls_wR_factor_ref 0.1361
_reflns_number_gt 1968
_reflns_number_total 2662
_reflns_threshold_expression >2sigma(I)
_cod_data_source_file ol300927n_si_001.cif
_cod_data_source_block 100112_mmz100104
_cod_depositor_comments
;
The following automatic conversions were performed:

'_symmetry_cell_setting' value 'Monoclinic' changed to 'monoclinic'
according to /home/saulius/struct/CIF-dictionaries/cif_core.dic
dictionary named 'cif_core.dic' version 2.4.1 from 2010-06-29.

Automatic conversion script
Id: cif_fix_values 1715 2011-07-08 13:25:40Z adriana 

The following automatic conversions were performed:

'_exptl_absorpt_correction_type' value 'multi-scan'' was replaced
with the value 'multi-scan' as specified in the replacement file
'src/cod-tools/trunk/data/replacement-values/replacement_values.lst'.

Automatic conversion script
Id: cif_fix_values 5376 2017-05-30 11:51:03Z andrius 
;
_cod_original_cell_volume 1501.81(10)
_cod_original_sg_symbol_Hall '-P 2ybc '
_cod_original_sg_symbol_H-M 'P 21/c'
_cod_database_code 1507714

loop_
_symmetry_equiv_pos_as_xyz
'x, y, z'
'-x, y+1/2, -z+1/2'
'-x, -y, -z'
'x, -y-1/2, z-1/2'

loop_
_atom_site_label
_atom_site_type_symbol
_atom_site_fract_x
_atom_site_fract_y
_atom_site_fract_z
_atom_site_U_iso_or_equiv
_atom_site_adp_type
_atom_site_occupancy
_atom_site_symmetry_multiplicity
_atom_site_calc_flag
_atom_site_refinement_flags
O1 O -0.00942(14) 0.07957(16) 0.31863(9) 0.0835(4) Uani 1 1 d .
O2 O 0.23412(13) 0.22166(14) 0.48709(7) 0.0708(4) Uani 1 1 d .
C1 C -0.05770(18) 0.2006(2) 0.31750(11) 0.0648(5) Uani 1 1 d .
C2 C -0.1896(2) 0.2620(3) 0.27901(15) 0.0884(7) Uani 1 1 d .
H2B H -0.2556 0.2159 0.3017 0.106 Uiso 1 1 calc R
H2A H -0.2127 0.2634 0.2163 0.106 Uiso 1 1 calc R
C3 C -0.14468(17) 0.4141(2) 0.32015(12) 0.0723(5) Uani 1 1 d .
H3A H -0.1484 0.4938 0.2784 0.087 Uiso 1 1 calc R
H3B H -0.1856 0.4436 0.3653 0.087 Uiso 1 1 calc R
C4 C -0.01265(15) 0.3494(2) 0.35402(10) 0.0554(4) Uani 1 1 d .
C5 C 0.10333(15) 0.39565(18) 0.39626(9) 0.0498(4) Uani 1 1 d .
C6 C 0.13847(16) 0.54782(18) 0.42757(9) 0.0541(4) Uani 1 1 d .
C7 C 0.0477(2) 0.6584(2) 0.42648(13) 0.0749(5) Uani 1 1 d .
H7 H -0.0379 0.6359 0.4057 0.090 Uiso 1 1 calc R
C8 C 0.0828(3) 0.8005(2) 0.45573(16) 0.0940(7) Uani 1 1 d .
H8 H 0.0210 0.8729 0.4545 0.113 Uiso 1 1 calc R
C9 C 0.2080(3) 0.8357(3) 0.48657(16) 0.0986(8) Uani 1 1 d .
H9 H 0.2313 0.9321 0.5058 0.118 Uiso 1 1 calc R
C10 C 0.3000(3) 0.7285(3) 0.48918(15) 0.0894(7) Uani 1 1 d .
H10 H 0.3852 0.7522 0.5108 0.107 Uiso 1 1 calc R
C11 C 0.26539(19) 0.5859(2) 0.45972(12) 0.0671(5) Uani 1 1 d .
H11 H 0.3279 0.5142 0.4614 0.081 Uiso 1 1 calc R
C12 C 0.20713(15) 0.27945(18) 0.41564(10) 0.0514(4) Uani 1 1 d .
C13 C 0.27565(14) 0.24187(18) 0.34883(10) 0.0502(4) Uani 1 1 d .
C14 C 0.24652(15) 0.31155(19) 0.26806(10) 0.0548(4) Uani 1 1 d .
H14 H 0.1829 0.3835 0.2554 0.066 Uiso 1 1 calc R
C15 C 0.31240(17) 0.2735(2) 0.20687(11) 0.0639(5) Uani 1 1 d .
H15 H 0.2922 0.3204 0.1532 0.077 Uiso 1 1 calc R
C16 C 0.40753(16) 0.1675(2) 0.22385(12) 0.0681(5) Uani 1 1 d .
C17 C 0.43603(17) 0.0993(2) 0.30453(13) 0.0755(6) Uani 1 1 d .
H17 H 0.5001 0.0279 0.3172 0.091 Uiso 1 1 calc R
C18 C 0.37136(16) 0.1356(2) 0.36613(11) 0.0641(5) Uani 1 1 d .
H18 H 0.3920 0.0884 0.4197 0.077 Uiso 1 1 calc R
C19 C 0.4768(2) 0.1246(3) 0.15609(15) 0.1026(8) Uani 1 1 d .
H19A H 0.4214 0.0669 0.1117 0.154 Uiso 1 1 calc R
H19C H 0.5503 0.0662 0.1823 0.154 Uiso 1 1 calc R
H19B H 0.5027 0.2133 0.1312 0.154 Uiso 1 1 calc R

loop_
_atom_site_aniso_label
_atom_site_aniso_U_11
_atom_site_aniso_U_22
_atom_site_aniso_U_33
_atom_site_aniso_U_23
_atom_site_aniso_U_13
_atom_site_aniso_U_12
O1 0.0938(11) 0.0651(9) 0.0872(10) -0.0127(7) 0.0135(8) -0.0121(8)
O2 0.0891(9) 0.0724(8) 0.0491(7) 0.0102(6) 0.0129(6) 0.0128(7)
C1 0.0657(11) 0.0733(13) 0.0541(10) -0.0038(9) 0.0120(8) -0.0099(10)
C2 0.0616(12) 0.1206(19) 0.0759(13) -0.0112(13) 0.0031(10) -0.0110(12)
C3 0.0577(11) 0.0926(15) 0.0663(11) 0.0072(10) 0.0146(8) 0.0082(10)
C4 0.0550(10) 0.0623(11) 0.0497(9) 0.0030(7) 0.0145(7) 0.0009(8)
C5 0.0575(10) 0.0515(9) 0.0419(7) 0.0011(7) 0.0146(7) 0.0012(7)
C6 0.0675(11) 0.0519(10) 0.0454(8) 0.0021(7) 0.0188(7) -0.0007(8)
C7 0.0879(14) 0.0604(12) 0.0801(12) -0.0043(10) 0.0273(10) 0.0070(10)
C8 0.135(2) 0.0569(13) 0.0998(17) -0.0027(11) 0.0480(16) 0.0081(14)
C9 0.162(3) 0.0542(13) 0.0922(16) -0.0145(11) 0.0549(17) -0.0256(16)
C10 0.1073(18) 0.0769(15) 0.0869(15) -0.0153(12) 0.0292(13) -0.0316(14)
C11 0.0772(12) 0.0607(11) 0.0646(10) -0.0048(9) 0.0196(9) -0.0105(10)
C12 0.0556(9) 0.0506(9) 0.0445(8) -0.0008(7) 0.0057(7) -0.0040(7)
C13 0.0473(9) 0.0511(9) 0.0492(8) -0.0027(7) 0.0059(7) -0.0030(7)
C14 0.0534(9) 0.0587(10) 0.0508(9) 0.0020(7) 0.0094(7) 0.0015(8)
C15 0.0588(10) 0.0828(13) 0.0500(9) -0.0032(8) 0.0125(8) -0.0076(9)
C16 0.0461(9) 0.0920(14) 0.0655(11) -0.0202(10) 0.0124(8) -0.0069(9)
C17 0.0529(10) 0.0887(15) 0.0810(13) -0.0103(11) 0.0088(9) 0.0157(10)
C18 0.0557(10) 0.0715(12) 0.0603(10) 0.0036(9) 0.0045(8) 0.0095(9)
C19 0.0650(13) 0.166(3) 0.0793(14) -0.0321(15) 0.0232(10) 0.0069(14)

loop_
_atom_type_symbol
_atom_type_description
_atom_type_scat_dispersion_real
_atom_type_scat_dispersion_imag
_atom_type_scat_source
C C 0.0181 0.0091 'International Tables Vol C Tables 4.2.6.8 and 6.1.1.4'
H H 0.0000 0.0000 'International Tables Vol C Tables 4.2.6.8 and 6.1.1.4'
O O 0.0492 0.0322 'International Tables Vol C Tables 4.2.6.8 and 6.1.1.4'

loop_
_geom_angle_atom_site_label_1
_geom_angle_atom_site_label_2
_geom_angle_atom_site_label_3
_geom_angle
O1 C1 C4 134.46(18)
O1 C1 C2 134.27(19)
C4 C1 C2 91.27(16)
C1 C2 C3 88.73(15)
C1 C2 H2B 113.9
C3 C2 H2B 113.9
C1 C2 H2A 113.9
C3 C2 H2A 113.9
H2B C2 H2A 111.1
C4 C3 C2 89.34(15)
C4 C3 H3A 113.8
C2 C3 H3A 113.8
C4 C3 H3B 113.8
C2 C3 H3B 113.8
H3A C3 H3B 111.0
C5 C4 C1 130.71(16)
C5 C4 C3 138.67(17)
C1 C4 C3 90.57(15)
C4 C5 C6 126.28(15)
C4 C5 C12 116.95(14)
C6 C5 C12 116.75(14)
C11 C6 C7 117.69(17)
C11 C6 C5 120.32(16)
C7 C6 C5 121.99(17)
C8 C7 C6 121.0(2)
C8 C7 H7 119.5
C6 C7 H7 119.5
C9 C8 C7 120.3(2)
C9 C8 H8 119.8
C7 C8 H8 119.8
C8 C9 C10 120.0(2)
C8 C9 H9 120.0
C10 C9 H9 120.0
C9 C10 C11 119.9(2)
C9 C10 H10 120.0
C11 C10 H10 120.0
C10 C11 C6 121.0(2)
C10 C11 H11 119.5
C6 C11 H11 119.5
O2 C12 C13 121.80(15)
O2 C12 C5 118.79(14)
C13 C12 C5 119.38(13)
C18 C13 C14 118.78(15)
C18 C13 C12 119.78(14)
C14 C13 C12 121.43(15)
C15 C14 C13 119.95(16)
C15 C14 H14 120.0
C13 C14 H14 120.0
C16 C15 C14 121.38(17)
C16 C15 H15 119.3
C14 C15 H15 119.3
C15 C16 C17 118.15(16)
C15 C16 C19 120.93(19)
C17 C16 C19 120.9(2)
C18 C17 C16 121.26(18)
C18 C17 H17 119.4
C16 C17 H17 119.4
C17 C18 C13 120.46(17)
C17 C18 H18 119.8
C13 C18 H18 119.8
C16 C19 H19A 109.5
C16 C19 H19C 109.5
H19A C19 H19C 109.5
C16 C19 H19B 109.5
H19A C19 H19B 109.5
H19C C19 H19B 109.5

loop_
_geom_bond_atom_site_label_1
_geom_bond_atom_site_label_2
_geom_bond_distance
O1 C1 1.202(2)
O2 C12 1.2197(18)
C1 C4 1.488(3)
C1 C2 1.517(3)
C2 C3 1.538(3)
C2 H2B 0.9700
C2 H2A 0.9700
C3 C4 1.518(2)
C3 H3A 0.9700
C3 H3B 0.9700
C4 C5 1.341(2)
C5 C6 1.469(2)
C5 C12 1.509(2)
C6 C11 1.391(3)
C6 C7 1.394(3)
C7 C8 1.376(3)
C7 H7 0.9300
C8 C9 1.365(4)
C8 H8 0.9300
C9 C10 1.378(4)
C9 H9 0.9300
C10 C11 1.380(3)
C10 H10 0.9300
C11 H11 0.9300
C12 C13 1.478(2)
C13 C18 1.386(2)
C13 C14 1.396(2)
C14 C15 1.384(2)
C14 H14 0.9300
C15 C16 1.380(3)
C15 H15 0.9300
C16 C17 1.388(3)
C16 C19 1.507(3)
C17 C18 1.377(3)
C17 H17 0.9300
C18 H18 0.9300
C19 H19A 0.9600
C19 H19C 0.9600
C19 H19B 0.9600

loop_
_cod_related_entry_id
_cod_related_entry_database
_cod_related_entry_code
1 ChemSpider 30651906
